data_4348895
loop_
_publ_author_name
'Sun, Lin'
'Zhang, Sheng'
'Qiao, Chengfang'
'Chen, Sanping'
'Yin, Bing'
'Wang, Wenyuan'
'Wei, Qing'
'Xie, Gang'
'Gao, Shengli'

_publ_section_title
;
 Fine-Tuning of the Coordination Environment To Regulate the Magnetic
 Behavior in Solvent/Anion-Dependent Dy<sup>III</sup> Compounds:
 Synthesis, Structure, Magnetism, and Ab Initio Calculations.
;
_journal_issue 20
_journal_name_full 'Inorganic chemistry'
_journal_page_first 10587
_journal_page_last 10596
_journal_paper_doi 10.1021/acs.inorgchem.6b01803
_journal_volume 55
_journal_year 2016
_chemical_formula_moiety 'C24 H28 Dy N10 O5, 3(Cl), 5(H2 O)'
_chemical_formula_sum 'C24 H38 Cl3 Dy N10 O10'
_chemical_formula_weight 895.49
_space_group_IT_number 15
_space_group_name_Hall '-C 2yc'
_space_group_name_H-M_alt 'C 1 2/c 1'
_symmetry_cell_setting monoclinic
_symmetry_space_group_name_H-M 'C 1 2/c 1'
_atom_sites_solution_hydrogens geom
_atom_sites_solution_primary direct
_atom_sites_solution_secondary difmap
_audit_creation_method SHELXL-97
_cell_angle_alpha 90.00
_cell_angle_beta 95.306(4)
_cell_angle_gamma 90.00
_cell_formula_units_Z 4
_cell_length_a 13.984(4)
_cell_length_b 14.545(4)
_cell_length_c 16.819(4)
_cell_measurement_reflns_used 4794
_cell_measurement_temperature 296(2)
_cell_measurement_theta_max 26.92
_cell_measurement_theta_min 2.29
_cell_volume 3406.3(16)
_computing_structure_refinement 'SHELXL-97 (Sheldrick, 2008)'
_computing_structure_solution 'SHELXS-97 (Sheldrick, 2008)'
_diffrn_ambient_temperature 296(2)
_diffrn_measured_fraction_theta_full 0.977
_diffrn_measured_fraction_theta_max 0.977
_diffrn_measurement_device_type 'Bruker APEX-II CCD'
_diffrn_measurement_method '\f and \w scans'
_diffrn_radiation_monochromator graphite
_diffrn_radiation_source 'fine-focus sealed tube'
_diffrn_radiation_type MoK\a
_diffrn_radiation_wavelength 0.71073
_diffrn_reflns_av_R_equivalents 0.0275
_diffrn_reflns_av_sigmaI/netI 0.0337
_diffrn_reflns_limit_h_max 16
_diffrn_reflns_limit_h_min -17
_diffrn_reflns_limit_k_max 16
_diffrn_reflns_limit_k_min -18
_diffrn_reflns_limit_l_max 21
_diffrn_reflns_limit_l_min -21
_diffrn_reflns_number 9495
_diffrn_reflns_theta_full 26.97
_diffrn_reflns_theta_max 26.97
_diffrn_reflns_theta_min 2.02
_exptl_absorpt_coefficient_mu 2.496
_exptl_absorpt_correction_T_max 0.6763
_exptl_absorpt_correction_T_min 0.6352
_exptl_absorpt_correction_type none
_exptl_crystal_colour yellow
_exptl_crystal_density_diffrn 1.746
_exptl_crystal_density_method 'not measured'
_exptl_crystal_description block
_exptl_crystal_F_000 1796
_exptl_crystal_size_max 0.20
_exptl_crystal_size_mid 0.19
_exptl_crystal_size_min 0.17
_refine_diff_density_max 3.075
_refine_diff_density_min -1.722
_refine_diff_density_rms 0.182
_refine_ls_extinction_method none
_refine_ls_goodness_of_fit_ref 1.084
_refine_ls_hydrogen_treatment mixed
_refine_ls_matrix_type full
_refine_ls_number_parameters 220
_refine_ls_number_reflns 3624
_refine_ls_number_restraints 0
_refine_ls_restrained_S_all 1.084
_refine_ls_R_factor_all 0.0568
_refine_ls_R_factor_gt 0.0528
_refine_ls_shift/su_max 0.000
_refine_ls_shift/su_mean 0.000
_refine_ls_structure_factor_coef Fsqd
_refine_ls_weighting_details 'calc w=1/[\s^2^(Fo^2^)+(0.0965P)^2^+18.2182P] where P=(Fo^2^+2Fc^2^)/3'
_refine_ls_weighting_scheme calc
_refine_ls_wR_factor_gt 0.1518
_refine_ls_wR_factor_ref 0.1591
_reflns_number_gt 3478
_reflns_number_total 3624
_reflns_threshold_expression >2sigma(I)
_cod_data_source_file ic6b01803_si_003.cif
_cod_data_source_block a
_cod_depositor_comments
;
The following automatic conversions were performed:

data item '_symmetry_cell_setting' value 'Monoclinic' was changed to
'monoclinic' in accordance with the
/home/saulius/struct/COD-crude-data/automatic-downloads/DataCite-retrospective/ACS/depositions/lib/dictionaries/cif_core.dic
dictionary named 'cif_core.dic' version 2.4.2 last updated on
2011-04-26.

Automatic conversion script
Id: cif_fix_values 6909 2019-04-08 15:41:33Z antanas 
;
_cod_original_cell_volume 3406.3(15)
_cod_original_sg_symbol_H-M 'C 2/c'
_cod_database_code 4348895

loop_
_symmetry_equiv_pos_as_xyz
'x, y, z'
'-x, y, -z+1/2'
'x+1/2, y+1/2, z'
'-x+1/2, y+1/2, -z+1/2'
'-x, -y, -z'
'x, -y, z-1/2'
'-x+1/2, -y+1/2, -z'
'x+1/2, -y+1/2, z-1/2'

loop_
_atom_site_label
_atom_site_type_symbol
_atom_site_fract_x
_atom_site_fract_y
_atom_site_fract_z
_atom_site_U_iso_or_equiv
_atom_site_adp_type
_atom_site_occupancy
_atom_site_symmetry_multiplicity
_atom_site_calc_flag
_atom_site_refinement_flags
C1 C 0.2735(6) 0.3884(6) 0.2819(4) 0.0606(18) Uani 1 1 d .
H1 H 0.2742 0.3990 0.2274 0.073 Uiso 1 1 calc R
C2 C 0.1939(6) 0.4155(6) 0.3181(5) 0.066(2) Uani 1 1 d .
H2 H 0.1422 0.4434 0.2887 0.080 Uiso 1 1 calc R
C3 C 0.1924(6) 0.4004(6) 0.3983(5) 0.066(2) Uani 1 1 d .
H3 H 0.1399 0.4184 0.4247 0.079 Uiso 1 1 calc R
C4 C 0.2698(5) 0.3582(5) 0.4390(4) 0.0556(17) Uani 1 1 d .
H4 H 0.2713 0.3484 0.4938 0.067 Uiso 1 1 calc R
C5 C 0.3455(5) 0.3306(4) 0.3976(4) 0.0434(13) Uani 1 1 d .
C6 C 0.4292(5) 0.2806(4) 0.4368(4) 0.0435(13) Uani 1 1 d .
C7 C 0.6433(5) 0.2050(5) 0.3833(4) 0.0490(15) Uani 1 1 d .
C8 C 0.7296(5) 0.1525(5) 0.4140(4) 0.0507(15) Uani 1 1 d .
C9 C 0.7508(6) 0.1335(6) 0.4941(5) 0.0601(18) Uani 1 1 d .
H9 H 0.7206 0.1469 0.5373 0.072 Uiso 1 1 d R
C10 C 0.8914(8) 0.0709(9) 0.4681(9) 0.105(4) Uani 1 1 d .
H10 H 0.9489 0.0428 0.4667 0.126 Uiso 1 1 d R
C11 C 0.8766(7) 0.0848(8) 0.3884(8) 0.088(3) Uani 1 1 d .
H11 H 0.9203 0.0647 0.3537 0.106 Uiso 1 1 calc R
C12 C 0.7946(6) 0.1296(7) 0.3617(5) 0.068(2) Uani 1 1 d .
H12 H 0.7828 0.1446 0.3080 0.082 Uiso 1 1 calc R
Cl1 Cl 0.65649(18) 0.62076(15) 0.34240(12) 0.0713(5) Uani 1 1 d .
Cl2 Cl 0.5000 0.0000 0.5000 0.0707(7) Uani 1 2 d S
Dy1 Dy 0.5000 0.30378(3) 0.2500 0.04089(18) Uani 1 2 d S
N1 N 0.3493(4) 0.3481(4) 0.3203(3) 0.0499(13) Uani 1 1 d .
N2 N 0.4369(5) 0.2670(5) 0.5148(3) 0.0593(15) Uani 1 1 d .
H2A H 0.4861 0.3000 0.5353 0.089 Uiso 1 1 d R
H2B H 0.4301 0.2074 0.5250 0.089 Uiso 1 1 d R
H2C H 0.3914 0.2988 0.5362 0.089 Uiso 1 1 d R
N3 N 0.4875(4) 0.2507(4) 0.3881(3) 0.0459(12) Uani 1 1 d .
N4 N 0.5668(4) 0.2013(4) 0.4241(4) 0.0512(14) Uani 1 1 d .
N5 N 0.8320(6) 0.0931(6) 0.5218(5) 0.083(2) Uani 1 1 d .
O1 O 0.6445(3) 0.2509(4) 0.3219(3) 0.0565(12) Uani 1 1 d .
O2 O 0.5000 0.1364(4) 0.2500 0.0581(18) Uani 1 2 d S
H2D H 0.5032 0.1170 0.2978 0.087 Uiso 0.50 1 d PR
H2E H 0.4486 0.1170 0.2246 0.087 Uiso 0.50 1 d PR
O3 O 0.5616(6) 0.4299(4) 0.3300(4) 0.088(2) Uani 1 1 d .
H3A H 0.5290 0.4777 0.3170 0.132 Uiso 1 1 d R
H3B H 0.5572 0.4177 0.3789 0.132 Uiso 1 1 d R
O4 O 0.5000 0.7435(8) 0.2500 0.092(3) Uani 1 2 d S
H4A H 0.4901 0.7630 0.2023 0.137 Uiso 0.50 1 d PR
H4B H 0.5541 0.7630 0.2705 0.137 Uiso 0.50 1 d PR
O5 O 0.3762(5) 0.0468(6) 0.3407(4) 0.093(2) Uani 1 1 d .
H5A H 0.3885 0.0618 0.3894 0.140 Uiso 1 1 d R
H5B H 0.3188 0.0618 0.3250 0.140 Uiso 1 1 d R
O6 O 0.5771(6) 0.1702(5) 0.6212(4) 0.0864(19) Uani 1 1 d .
H6A H 0.5775 0.1118 0.6230 0.130 Uiso 1 1 d R
H6B H 0.5840 0.1847 0.5737 0.130 Uiso 1 1 d R

loop_
_atom_site_aniso_label
_atom_site_aniso_U_11
_atom_site_aniso_U_22
_atom_site_aniso_U_33
_atom_site_aniso_U_23
_atom_site_aniso_U_13
_atom_site_aniso_U_12
C1 0.066(4) 0.073(5) 0.045(4) 0.001(3) 0.013(3) 0.015(4)
C2 0.064(4) 0.074(5) 0.062(5) 0.004(4) 0.010(4) 0.017(4)
C3 0.062(4) 0.072(5) 0.069(5) -0.003(4) 0.027(4) 0.016(4)
C4 0.062(4) 0.059(4) 0.050(4) 0.002(3) 0.024(3) 0.007(3)
C5 0.051(3) 0.044(3) 0.037(3) -0.006(2) 0.013(3) -0.002(3)
C6 0.047(3) 0.048(3) 0.036(3) -0.002(2) 0.011(3) -0.006(3)
C7 0.045(3) 0.067(4) 0.036(3) -0.002(3) 0.009(3) -0.005(3)
C8 0.044(3) 0.061(4) 0.047(4) -0.004(3) 0.003(3) 0.001(3)
C9 0.063(4) 0.070(5) 0.046(4) -0.002(3) -0.001(3) 0.006(4)
C10 0.076(7) 0.104(8) 0.129(11) -0.008(8) -0.017(7) 0.032(6)
C11 0.055(5) 0.108(8) 0.102(8) -0.014(6) 0.011(5) 0.020(5)
C12 0.050(4) 0.098(6) 0.057(4) -0.015(4) 0.011(3) -0.001(4)
Cl1 0.0923(14) 0.0745(12) 0.0494(10) -0.0075(9) 0.0196(10) -0.0075(11)
Cl2 0.0654(16) 0.0776(18) 0.0726(18) 0.0039(14) 0.0249(14) 0.0137(13)
Dy1 0.0462(3) 0.0514(3) 0.0266(2) 0.000 0.01227(16) 0.000
N1 0.056(3) 0.056(3) 0.039(3) 0.000(2) 0.015(2) 0.009(3)
N2 0.060(4) 0.087(4) 0.033(3) -0.002(3) 0.014(3) 0.000(3)
N3 0.046(3) 0.064(3) 0.030(2) 0.004(2) 0.012(2) 0.003(2)
N4 0.048(3) 0.072(4) 0.036(3) 0.003(2) 0.011(2) 0.004(3)
N5 0.074(5) 0.093(5) 0.080(5) -0.001(4) -0.016(4) 0.017(4)
O1 0.048(3) 0.081(4) 0.042(3) 0.016(2) 0.011(2) -0.005(2)
O2 0.091(5) 0.044(4) 0.042(3) 0.000 0.017(3) 0.000
O3 0.129(6) 0.075(4) 0.066(4) -0.020(3) 0.039(4) -0.034(4)
O4 0.104(7) 0.103(8) 0.068(6) 0.000 0.008(5) 0.000
O5 0.088(5) 0.114(5) 0.077(4) -0.004(4) 0.012(4) -0.025(4)
O6 0.103(5) 0.086(4) 0.070(4) 0.006(4) 0.009(4) 0.002(4)

loop_
_atom_type_symbol
_atom_type_description
_atom_type_scat_dispersion_real
_atom_type_scat_dispersion_imag
_atom_type_scat_source
C C 0.0033 0.0016 'International Tables Vol C Tables 4.2.6.8 and 6.1.1.4'
H H 0.0000 0.0000 'International Tables Vol C Tables 4.2.6.8 and 6.1.1.4'
N N 0.0061 0.0033 'International Tables Vol C Tables 4.2.6.8 and 6.1.1.4'
O O 0.0106 0.0060 'International Tables Vol C Tables 4.2.6.8 and 6.1.1.4'
Dy Dy -0.1892 4.4098 'International Tables Vol C Tables 4.2.6.8 and 6.1.1.4'
Cl Cl 0.1484 0.1585 'International Tables Vol C Tables 4.2.6.8 and 6.1.1.4'

loop_
_geom_angle_atom_site_label_1
_geom_angle_atom_site_label_2
_geom_angle_atom_site_label_3
_geom_angle
_geom_angle_site_symmetry_1
_geom_angle_site_symmetry_3
N1 C1 C2 123.7(7) . .
N1 C1 H1 118.2 . .
C2 C1 H1 118.2 . .
C1 C2 C3 118.5(8) . .
C1 C2 H2 120.7 . .
C3 C2 H2 120.7 . .
C2 C3 C4 118.7(7) . .
C2 C3 H3 120.7 . .
C4 C3 H3 120.7 . .
C3 C4 C5 119.0(7) . .
C3 C4 H4 120.5 . .
C5 C4 H4 120.5 . .
N1 C5 C4 122.6(7) . .
N1 C5 C6 115.4(6) . .
C4 C5 C6 122.0(6) . .
N3 C6 N2 125.8(7) . .
N3 C6 C5 113.9(6) . .
N2 C6 C5 120.3(6) . .
O1 C7 N4 122.0(7) . .
O1 C7 C8 119.9(6) . .
N4 C7 C8 118.0(6) . .
C12 C8 C9 119.0(7) . .
C12 C8 C7 118.2(7) . .
C9 C8 C7 122.6(7) . .
N5 C9 C8 122.2(8) . .
N5 C9 H9 105.3 . .
C8 C9 H9 132.4 . .
N5 C10 C11 126.4(10) . .
N5 C10 H10 138.0 . .
C11 C10 H10 95.6 . .
C10 C11 C12 116.5(10) . .
C10 C11 H11 121.8 . .
C12 C11 H11 121.8 . .
C8 C12 C11 119.8(9) . .
C8 C12 H12 120.1 . .
C11 C12 H12 120.1 . .
O1 Dy1 O1 142.4(3) . 2_655
O1 Dy1 O3 141.1(2) . 2_655
O1 Dy1 O3 73.6(2) 2_655 2_655
O1 Dy1 O3 73.6(2) . .
O1 Dy1 O3 141.1(2) 2_655 .
O3 Dy1 O3 79.6(4) 2_655 .
O1 Dy1 O2 71.20(14) . .
O1 Dy1 O2 71.20(14) 2_655 .
O3 Dy1 O2 140.19(19) 2_655 .
O3 Dy1 O2 140.19(19) . .
O1 Dy1 N3 63.43(16) . .
O1 Dy1 N3 104.23(18) 2_655 .
O3 Dy1 N3 135.8(2) 2_655 .
O3 Dy1 N3 76.3(2) . .
O2 Dy1 N3 71.78(14) . .
O1 Dy1 N3 104.23(18) . 2_655
O1 Dy1 N3 63.43(16) 2_655 2_655
O3 Dy1 N3 76.3(2) 2_655 2_655
O3 Dy1 N3 135.8(2) . 2_655
O2 Dy1 N3 71.78(14) . 2_655
N3 Dy1 N3 143.6(3) . 2_655
O1 Dy1 N1 67.94(17) . 2_655
O1 Dy1 N1 122.39(17) 2_655 2_655
O3 Dy1 N1 79.5(2) 2_655 2_655
O3 Dy1 N1 78.4(2) . 2_655
O2 Dy1 N1 104.39(14) . 2_655
N3 Dy1 N1 129.66(18) . 2_655
N3 Dy1 N1 61.13(18) 2_655 2_655
O1 Dy1 N1 122.39(17) . .
O1 Dy1 N1 67.94(17) 2_655 .
O3 Dy1 N1 78.4(2) 2_655 .
O3 Dy1 N1 79.5(2) . .
O2 Dy1 N1 104.39(14) . .
N3 Dy1 N1 61.13(18) . .
N3 Dy1 N1 129.66(18) 2_655 .
N1 Dy1 N1 151.2(3) 2_655 .
C1 N1 C5 117.3(6) . .
C1 N1 Dy1 122.4(5) . .
C5 N1 Dy1 120.4(4) . .
C6 N2 H2A 107.1 . .
C6 N2 H2B 109.8 . .
H2A N2 H2B 123.2 . .
C6 N2 H2C 109.2 . .
H2A N2 H2C 96.9 . .
H2B N2 H2C 109.5 . .
C6 N3 N4 114.8(5) . .
C6 N3 Dy1 126.8(5) . .
N4 N3 Dy1 116.2(4) . .
C7 N4 N3 113.5(6) . .
C10 N5 C9 116.1(9) . .
C7 O1 Dy1 121.6(4) . .
Dy1 O2 H2D 109.5 . .
Dy1 O2 H2E 109.5 . .
H2D O2 H2E 109.5 . .
Dy1 O3 H3A 109.1 . .
Dy1 O3 H3B 109.4 . .
H3A O3 H3B 109.5 . .
H4A O4 H4B 109.5 . .
H5A O5 H5B 109.5 . .
H6A O6 H6B 106.5 . .

loop_
_geom_bond_atom_site_label_1
_geom_bond_atom_site_label_2
_geom_bond_distance
_geom_bond_site_symmetry_2
C1 N1 1.326(9) .
C1 C2 1.374(11) .
C1 H1 0.9300 .
C2 C3 1.370(12) .
C2 H2 0.9300 .
C3 C4 1.371(11) .
C3 H3 0.9300 .
C4 C5 1.380(9) .
C4 H4 0.9300 .
C5 N1 1.330(8) .
C5 C6 1.480(10) .
C6 N3 1.283(8) .
C6 N2 1.321(9) .
C7 O1 1.231(8) .
C7 N4 1.325(9) .
C7 C8 1.480(10) .
C8 C12 1.362(10) .
C8 C9 1.381(10) .
C9 N5 1.325(10) .
C9 H9 0.8958 .
C10 N5 1.323(16) .
C10 C11 1.352(17) .
C10 H10 0.9040 .
C11 C12 1.360(13) .
C11 H11 0.9300 .
C12 H12 0.9300 .
Dy1 O1 2.384(5) .
Dy1 O1 2.384(5) 2_655
Dy1 O3 2.387(6) 2_655
Dy1 O3 2.387(6) .
Dy1 O2 2.434(7) .
Dy1 N3 2.470(5) .
Dy1 N3 2.470(5) 2_655
Dy1 N1 2.591(6) 2_655
Dy1 N1 2.591(6) .
N2 H2A 0.8828 .
N2 H2B 0.8900 .
N2 H2C 0.8901 .
N3 N4 1.410(8) .
O2 H2D 0.8499 .
O2 H2E 0.8500 .
O3 H3A 0.8497 .
O3 H3B 0.8499 .
O4 H4A 0.8500 .
O4 H4B 0.8499 .
O5 H5A 0.8501 .
O5 H5B 0.8500 .
O6 H6A 0.8500 .
O6 H6B 0.8394 .

loop_
_geom_torsion_atom_site_label_1
_geom_torsion_atom_site_label_2
_geom_torsion_atom_site_label_3
_geom_torsion_atom_site_label_4
_geom_torsion
_geom_torsion_site_symmetry_1
N1 C1 C2 C3 0.2(14) .
C1 C2 C3 C4 -0.6(13) .
C2 C3 C4 C5 -1.4(12) .
C3 C4 C5 N1 4.1(11) .
C3 C4 C5 C6 -177.0(7) .
N1 C5 C6 N3 -8.8(9) .
C4 C5 C6 N3 172.3(7) .
N1 C5 C6 N2 173.9(7) .
C4 C5 C6 N2 -5.0(10) .
O1 C7 C8 C12 -22.7(11) .
N4 C7 C8 C12 158.0(7) .
O1 C7 C8 C9 151.2(8) .
N4 C7 C8 C9 -28.1(11) .
C12 C8 C9 N5 -0.5(13) .
C7 C8 C9 N5 -174.4(8) .
N5 C10 C11 C12 3(2) .
C9 C8 C12 C11 3.1(13) .
C7 C8 C12 C11 177.3(9) .
C10 C11 C12 C8 -4.3(16) .
C2 C1 N1 C5 2.3(12) .
C2 C1 N1 Dy1 -177.7(7) .
C4 C5 N1 C1 -4.5(11) .
C6 C5 N1 C1 176.6(7) .
C4 C5 N1 Dy1 175.5(5) .
C6 C5 N1 Dy1 -3.4(8) .
O1 Dy1 N1 C1 171.1(6) .
O1 Dy1 N1 C1 -49.8(6) 2_655
O3 Dy1 N1 C1 27.0(6) 2_655
O3 Dy1 N1 C1 108.4(6) .
O2 Dy1 N1 C1 -112.2(6) .
N3 Dy1 N1 C1 -171.6(7) .
N3 Dy1 N1 C1 -34.2(7) 2_655
N1 Dy1 N1 C1 67.8(6) 2_655
O1 Dy1 N1 C5 -8.9(6) .
O1 Dy1 N1 C5 130.1(6) 2_655
O3 Dy1 N1 C5 -153.1(6) 2_655
O3 Dy1 N1 C5 -71.7(5) .
O2 Dy1 N1 C5 67.7(5) .
N3 Dy1 N1 C5 8.4(5) .
N3 Dy1 N1 C5 145.8(5) 2_655
N1 Dy1 N1 C5 -112.3(5) 2_655
N2 C6 N3 N4 -1.7(10) .
C5 C6 N3 N4 -178.8(5) .
N2 C6 N3 Dy1 -164.0(6) .
C5 C6 N3 Dy1 18.9(8) .
O1 Dy1 N3 C6 148.6(6) .
O1 Dy1 N3 C6 -69.5(6) 2_655
O3 Dy1 N3 C6 11.4(7) 2_655
O3 Dy1 N3 C6 70.4(6) .
O2 Dy1 N3 C6 -133.8(6) .
N3 Dy1 N3 C6 -133.8(6) 2_655
N1 Dy1 N3 C6 132.4(5) 2_655
N1 Dy1 N3 C6 -15.1(5) .
O1 Dy1 N3 N4 -13.4(4) .
O1 Dy1 N3 N4 128.5(4) 2_655
O3 Dy1 N3 N4 -150.6(5) 2_655
O3 Dy1 N3 N4 -91.7(5) .
O2 Dy1 N3 N4 64.2(4) .
N3 Dy1 N3 N4 64.2(4) 2_655
N1 Dy1 N3 N4 -29.7(6) 2_655
N1 Dy1 N3 N4 -177.1(5) .
O1 C7 N4 N3 3.1(10) .
C8 C7 N4 N3 -177.7(6) .
C6 N3 N4 C7 -152.8(6) .
Dy1 N3 N4 C7 11.4(7) .
C11 C10 N5 C9 -0.6(19) .
C8 C9 N5 C10 -0.8(14) .
N4 C7 O1 Dy1 -17.4(9) .
C8 C7 O1 Dy1 163.4(5) .
O1 Dy1 O1 C7 -62.3(5) 2_655
O3 Dy1 O1 C7 147.2(5) 2_655
O3 Dy1 O1 C7 98.8(6) .
O2 Dy1 O1 C7 -62.3(5) .
N3 Dy1 O1 C7 16.2(5) .
N3 Dy1 O1 C7 -127.1(6) 2_655
N1 Dy1 O1 C7 -177.2(6) 2_655
N1 Dy1 O1 C7 33.1(6) .
